data_4318915
loop_
_publ_author_name
'Mehtap Emirdag-Eanes'
'James A. Ibers'

_publ_section_title
;
 Conversion of a Re(IV) Tetrahedral Cluster to a Re(III) Octahedral
 Cluster: Synthesis of [(CH3)C(NH2)2]4[Re6Se8(CN)6] by a Solvothermal
 Route
;
_journal_name_full 'Inorganic Chemistry'
_journal_page_first 6170
_journal_page_last 6171
_journal_paper_doi 10.1021/ic020433y
_journal_volume 41
_journal_year 2002
_chemical_formula_sum 'C14 H28 N14 Re6 Se8'
_chemical_formula_weight 2141.38
_chemical_name_systematic
;
  ?
;
_space_group_IT_number 15
_symmetry_space_group_name_Hall '-C 2yc'
_symmetry_space_group_name_H-M 'C 1 2/c 1'
_atom_sites_solution_hydrogens calculated
_atom_sites_solution_primary direct
_atom_sites_solution_secondary difmap
_audit_creation_method SHELXL-97
_cell_angle_alpha 90.00
_cell_angle_beta 106.7540(10)
_cell_angle_gamma 90.00
_cell_formula_units_Z 4
_cell_length_a 20.3113(14)
_cell_length_b 10.1332(7)
_cell_length_c 19.9981(14)
_cell_measurement_temperature 153(2)
_cell_volume 3941.3(5)
_computing_cell_refinement 'SAINT 6.22'
_computing_data_collection 'SMART 5.054'
_computing_data_reduction 'SAINT 6.22'
_computing_structure_refinement SHELXL
_computing_structure_solution SHELXS
_diffrn_ambient_temperature 153(2)
_diffrn_measured_fraction_theta_full 0.939
_diffrn_measured_fraction_theta_max 0.939
_diffrn_measurement_device_type 'Bruker 1000 CCD'
_diffrn_radiation_monochromator graphite
_diffrn_radiation_source 'fine-focus sealed tube'
_diffrn_radiation_type MoK\a
_diffrn_radiation_wavelength 0.71073
_diffrn_reflns_av_R_equivalents 0.0614
_diffrn_reflns_av_sigmaI/netI 0.0600
_diffrn_reflns_limit_h_max 27
_diffrn_reflns_limit_h_min -27
_diffrn_reflns_limit_k_max 13
_diffrn_reflns_limit_k_min -13
_diffrn_reflns_limit_l_max 25
_diffrn_reflns_limit_l_min -25
_diffrn_reflns_number 23261
_diffrn_reflns_theta_full 28.86
_diffrn_reflns_theta_max 28.86
_diffrn_reflns_theta_min 2.09
_exptl_absorpt_coefficient_mu 25.772
_exptl_absorpt_correction_T_max 0.522
_exptl_absorpt_correction_T_min 0.098
_exptl_absorpt_correction_type 'face-indexed numerical'
_exptl_crystal_colour orange
_exptl_crystal_density_diffrn 3.609
_exptl_crystal_density_method 'not measured'
_exptl_crystal_description plate
_exptl_crystal_F_000 3728
_exptl_crystal_size_max 0.104
_exptl_crystal_size_mid 0.096
_exptl_crystal_size_min 0.026
_refine_diff_density_max 2.720
_refine_diff_density_min -1.425
_refine_diff_density_rms 0.379
_refine_ls_extinction_method none
_refine_ls_goodness_of_fit_ref 1.019
_refine_ls_hydrogen_treatment riding
_refine_ls_matrix_type full
_refine_ls_number_parameters 173
_refine_ls_number_reflns 4873
_refine_ls_number_restraints 0
_refine_ls_restrained_S_all 1.019
_refine_ls_R_factor_all 0.0625
_refine_ls_R_factor_gt 0.0385
_refine_ls_shift/su_max 0.013
_refine_ls_shift/su_mean 0.002
_refine_ls_structure_factor_coef Fsqd
_refine_ls_weighting_details 'calc w=1/[\s^2^(Fo^2^)+(0.0400P)^2^+0.0000P] where P=(Fo^2^+2Fc^2^)/3'
_refine_ls_weighting_scheme calc
_refine_ls_wR_factor_gt 0.0858
_refine_ls_wR_factor_ref 0.0924
_reflns_number_gt 3414
_reflns_number_total 4873
_reflns_threshold_expression >2sigma(I)
_cod_data_source_file ic020433y.cif
_cod_data_source_block '[(CH3)C(NH2)2]4[Re6Se8(CN)6]'
_cod_database_code 4318915

loop_
_symmetry_equiv_pos_as_xyz
'x, y, z'
'-x, y, -z+1/2'
'x+1/2, y+1/2, z'
'-x+1/2, y+1/2, -z+1/2'
'-x, -y, -z'
'x, -y, z-1/2'
'-x+1/2, -y+1/2, -z'
'x+1/2, -y+1/2, z-1/2'

loop_
_atom_site_label
_atom_site_type_symbol
_atom_site_fract_x
_atom_site_fract_y
_atom_site_fract_z
_atom_site_U_iso_or_equiv
_atom_site_adp_type
_atom_site_occupancy
_atom_site_symmetry_multiplicity
_atom_site_calc_flag
_atom_site_refinement_flags
_atom_site_disorder_assembly
_atom_site_disorder_group
Re1 Re 0.20184(2) 0.65657(4) 0.05142(2) 0.02013(11) Uani 1 1 d . . .
Re2 Re 0.332793(19) 0.68617(4) 0.05848(2) 0.02032(11) Uani 1 1 d . . .
Re3 Re 0.255239(19) 0.89565(4) 0.05872(2) 0.01944(11) Uani 1 1 d . . .
Se1 Se 0.28900(5) 0.73894(10) 0.16166(5) 0.0231(2) Uani 1 1 d . . .
Se2 Se 0.27798(5) 0.45439(9) 0.04958(5) 0.0213(2) Uani 1 1 d . . .
Se3 Se 0.12872(5) 0.86133(10) 0.04912(5) 0.0253(2) Uani 1 1 d . . .
Se4 Se 0.11864(5) 0.58053(10) -0.06429(5) 0.0235(2) Uani 1 1 d . . .
N1 N 0.1192(6) 0.4970(11) 0.1420(6) 0.060(3) Uani 1 1 d . . .
N2 N 0.4801(5) 0.5805(10) 0.1556(6) 0.050(3) Uani 1 1 d . . .
N3 N 0.2548(5) 1.1456(9) 0.1606(5) 0.038(2) Uani 1 1 d . . .
N4 N 0.0404(5) 0.3470(10) 0.2198(5) 0.045(3) Uani 1 1 d . . .
H4A H 0.0408 0.2602 0.2194 0.053 Uiso 1 1 calc R . .
H4B H 0.0669 0.3916 0.1999 0.053 Uiso 1 1 calc R . .
N5 N 0.2831(4) 0.4064(9) 0.2331(5) 0.031(2) Uani 1 1 d . . .
H5A H 0.2535 0.4607 0.2433 0.038 Uiso 1 1 calc R . .
H5B H 0.2682 0.3375 0.2063 0.038 Uiso 1 1 calc R . .
N6 N 0.3737(5) 0.5307(9) 0.2985(5) 0.033(2) Uani 1 1 d . . .
H6A H 0.3453 0.5864 0.3095 0.039 Uiso 1 1 calc R . .
H6B H 0.4184 0.5431 0.3145 0.039 Uiso 1 1 calc R . .
C1 C 0.1481(6) 0.5538(11) 0.1111(6) 0.036(3) Uani 1 1 d . . .
C2 C 0.4272(5) 0.6152(10) 0.1209(6) 0.030(2) Uani 1 1 d . . .
C3 C 0.2584(5) 1.0570(10) 0.1253(6) 0.027(2) Uani 1 1 d . . .
C4 C 0.0000 0.4103(15) 0.2500 0.035(4) Uani 1 2 d S . .
C5 C 0.0000 0.5481(18) 0.2500 0.087(9) Uani 1 2 d S . .
H5A H 0.0322 0.5803 0.2255 0.131 Uiso 0.50 1 calc PR . .
H5B H 0.0141 0.5803 0.2982 0.131 Uiso 0.50 1 calc PR . .
H5C H -0.0463 0.5803 0.2262 0.131 Uiso 0.50 1 calc PR . .
C6 C 0.3494(5) 0.4284(10) 0.2581(6) 0.027(2) Uani 1 1 d . . .
C7 C 0.3990(7) 0.3376(13) 0.2440(7) 0.059(4) Uani 1 1 d . . .
H7A H 0.3747 0.2667 0.2133 0.088 Uiso 1 1 calc R . .
H7B H 0.4272 0.2998 0.2880 0.088 Uiso 1 1 calc R . .
H7C H 0.4285 0.3851 0.2210 0.088 Uiso 1 1 calc R . .

loop_
_atom_site_aniso_label
_atom_site_aniso_U_11
_atom_site_aniso_U_22
_atom_site_aniso_U_33
_atom_site_aniso_U_23
_atom_site_aniso_U_13
_atom_site_aniso_U_12
Re1 0.0218(2) 0.0203(2) 0.0190(2) -0.00075(16) 0.00712(16) -0.00214(15)
Re2 0.0200(2) 0.0206(2) 0.0191(2) -0.00070(15) 0.00370(16) 0.00035(15)
Re3 0.0216(2) 0.0186(2) 0.0180(2) -0.00179(15) 0.00554(16) -0.00100(15)
Se1 0.0285(5) 0.0225(5) 0.0181(5) 0.0007(4) 0.0062(4) 0.0001(4)
Se2 0.0234(5) 0.0228(5) 0.0169(5) 0.0018(4) 0.0042(4) 0.0003(4)
Se3 0.0254(5) 0.0264(5) 0.0257(6) -0.0045(4) 0.0099(4) -0.0003(4)
Se4 0.0218(5) 0.0242(5) 0.0239(5) -0.0013(4) 0.0059(4) -0.0022(4)
N1 0.072(8) 0.071(8) 0.054(7) -0.012(6) 0.042(7) -0.043(7)
N2 0.037(6) 0.047(6) 0.053(7) -0.012(5) -0.006(5) -0.004(5)
N3 0.043(6) 0.034(5) 0.043(6) -0.008(5) 0.019(5) -0.016(5)
N4 0.047(6) 0.042(6) 0.055(7) 0.005(5) 0.032(6) -0.011(5)
N5 0.024(5) 0.032(5) 0.039(6) -0.004(4) 0.010(4) 0.005(4)
N6 0.031(5) 0.034(5) 0.037(6) 0.012(4) 0.016(4) -0.002(4)
C1 0.034(6) 0.040(7) 0.031(7) -0.003(5) 0.005(5) -0.004(5)
C2 0.028(6) 0.029(6) 0.025(6) -0.009(5) -0.005(5) -0.002(5)
C3 0.030(6) 0.024(5) 0.026(6) -0.007(5) 0.007(5) -0.004(4)
C4 0.047(10) 0.028(8) 0.030(9) 0.000 0.009(8) 0.000
C5 0.14(2) 0.024(10) 0.13(2) 0.000 0.08(2) 0.000
C6 0.026(5) 0.027(5) 0.029(6) 0.014(5) 0.008(5) 0.002(4)
C7 0.056(9) 0.057(9) 0.061(10) -0.025(7) 0.014(7) 0.016(7)

loop_
_atom_type_symbol
_atom_type_description
_atom_type_scat_dispersion_real
_atom_type_scat_dispersion_imag
_atom_type_scat_source
C C 0.0033 0.0016 'International Tables Vol C Tables 4.2.6.8 and 6.1.1.4'
N N 0.0061 0.0033 'International Tables Vol C Tables 4.2.6.8 and 6.1.1.4'
Se Se -0.0929 2.2259 'International Tables Vol C Tables 4.2.6.8 and 6.1.1.4'
Re Re -1.0185 7.2310 'International Tables Vol C Tables 4.2.6.8 and 6.1.1.4'
H H 0.0000 0.0000 'International Tables Vol C Tables 4.2.6.8 and 6.1.1.4'

loop_
_geom_angle_atom_site_label_1
_geom_angle_atom_site_label_2
_geom_angle_atom_site_label_3
_geom_angle
_geom_angle_site_symmetry_1
_geom_angle_site_symmetry_3
_geom_angle_publ_flag
C1 Re1 Se1 90.9(3) . . ?
C1 Re1 Se3 91.0(3) . . ?
Se1 Re1 Se3 90.28(3) . . ?
C1 Re1 Se4 92.8(3) . . ?
Se1 Re1 Se4 176.30(4) . . ?
Se3 Re1 Se4 89.96(3) . . ?
C1 Re1 Se2 91.5(3) . . ?
Se1 Re1 Se2 90.15(3) . . ?
Se3 Re1 Se2 177.42(4) . . ?
Se4 Re1 Se2 89.45(3) . . ?
C1 Re1 Re2 134.7(3) . . ?
Se1 Re1 Re2 58.42(3) . . ?
Se3 Re1 Re2 118.83(3) . . ?
Se4 Re1 Re2 118.37(3) . . ?
Se2 Re1 Re2 59.39(2) . . ?
C1 Re1 Re2 135.3(3) . 7_565 ?
Se1 Re1 Re2 118.44(3) . 7_565 ?
Se3 Re1 Re2 58.59(3) . 7_565 ?
Se4 Re1 Re2 58.74(3) . 7_565 ?
Se2 Re1 Re2 119.05(3) . 7_565 ?
Re2 Re1 Re2 89.917(16) . 7_565 ?
C1 Re1 Re3 133.8(3) . . ?
Se1 Re1 Re3 58.52(2) . . ?
Se3 Re1 Re3 58.75(3) . . ?
Se4 Re1 Re3 118.67(3) . . ?
Se2 Re1 Re3 119.48(3) . . ?
Re2 Re1 Re3 60.095(14) . . ?
Re2 Re1 Re3 59.940(15) 7_565 . ?
C1 Re1 Re3 136.1(3) . 7_565 ?
Se1 Re1 Re3 118.31(3) . 7_565 ?
Se3 Re1 Re3 118.61(3) . 7_565 ?
Se4 Re1 Re3 58.48(3) . 7_565 ?
Se2 Re1 Re3 59.02(2) . 7_565 ?
Re2 Re1 Re3 59.899(15) . 7_565 ?
Re2 Re1 Re3 60.028(15) 7_565 7_565 ?
Re3 Re1 Re3 90.050(16) . 7_565 ?
C2 Re2 Se1 93.6(3) . . ?
C2 Re2 Se3 89.3(3) . 7_565 ?
Se1 Re2 Se3 177.08(4) . 7_565 ?
C2 Re2 Se4 90.9(3) . 7_565 ?
Se1 Re2 Se4 89.38(3) . 7_565 ?
Se3 Re2 Se4 90.27(3) 7_565 7_565 ?
C2 Re2 Se2 91.8(3) . . ?
Se1 Re2 Se2 90.14(3) . . ?
Se3 Re2 Se2 90.07(3) 7_565 . ?
Se4 Re2 Se2 177.30(4) 7_565 . ?
C2 Re2 Re3 133.8(3) . 7_565 ?
Se1 Re2 Re3 118.92(3) . 7_565 ?
Se3 Re2 Re3 58.86(3) 7_565 7_565 ?
Se4 Re2 Re3 119.06(3) 7_565 7_565 ?
Se2 Re2 Re3 58.99(2) . 7_565 ?
C2 Re2 Re1 136.8(3) . . ?
Se1 Re2 Re1 58.78(3) . . ?
Se3 Re2 Re1 119.01(3) 7_565 . ?
Se4 Re2 Re1 118.56(3) 7_565 . ?
Se2 Re2 Re1 59.03(2) . . ?
Re3 Re2 Re1 60.158(15) 7_565 . ?
C2 Re2 Re1 133.1(3) . 7_565 ?
Se1 Re2 Re1 118.66(3) . 7_565 ?
Se3 Re2 Re1 58.81(3) 7_565 7_565 ?
Se4 Re2 Re1 59.04(3) 7_565 7_565 ?
Se2 Re2 Re1 119.03(3) . 7_565 ?
Re3 Re2 Re1 60.038(15) 7_565 7_565 ?
Re1 Re2 Re1 90.083(16) . 7_565 ?
C2 Re2 Re3 136.0(3) . . ?
Se1 Re2 Re3 58.59(2) . . ?
Se3 Re2 Re3 118.88(3) 7_565 . ?
Se4 Re2 Re3 58.59(3) 7_565 . ?
Se2 Re2 Re3 119.00(3) . . ?
Re3 Re2 Re3 90.133(16) 7_565 . ?
Re1 Re2 Re3 59.979(14) . . ?
Re1 Re2 Re3 60.074(15) 7_565 . ?
C3 Re3 Se1 91.2(3) . . ?
C3 Re3 Se4 93.0(3) . 7_565 ?
Se1 Re3 Se4 89.46(3) . 7_565 ?
C3 Re3 Se3 90.0(3) . . ?
Se1 Re3 Se3 90.38(4) . . ?
Se4 Re3 Se3 177.02(4) 7_565 . ?
C3 Re3 Se2 91.5(3) . 7_565 ?
Se1 Re3 Se2 177.21(3) . 7_565 ?
Se4 Re3 Se2 89.84(3) 7_565 7_565 ?
Se3 Re3 Se2 90.18(3) . 7_565 ?
C3 Re3 Re2 134.2(3) . 7_565 ?
Se1 Re3 Re2 118.71(3) . 7_565 ?
Se4 Re3 Re2 119.00(3) 7_565 7_565 ?
Se3 Re3 Re2 58.61(3) . 7_565 ?
Se2 Re3 Re2 59.43(2) 7_565 7_565 ?
C3 Re3 Re1 133.4(3) . . ?
Se1 Re3 Re1 58.70(3) . . ?
Se4 Re3 Re1 118.81(3) 7_565 . ?
Se3 Re3 Re1 58.73(3) . . ?
Se2 Re3 Re1 119.45(3) 7_565 . ?
Re2 Re3 Re1 60.022(14) 7_565 . ?
C3 Re3 Re2 135.9(3) . . ?
Se1 Re3 Re2 58.42(3) . . ?
Se4 Re3 Re2 58.88(2) 7_565 . ?
Se3 Re3 Re2 118.64(3) . . ?
Se2 Re3 Re2 118.99(3) 7_565 . ?
Re2 Re3 Re2 89.867(16) 7_565 . ?
Re1 Re3 Re2 59.926(15) . . ?
C3 Re3 Re1 136.7(3) . 7_565 ?
Se1 Re3 Re1 118.31(3) . 7_565 ?
Se4 Re3 Re1 59.07(3) 7_565 7_565 ?
Se3 Re3 Re1 118.54(3) . 7_565 ?
Se2 Re3 Re1 59.10(2) 7_565 7_565 ?
Re2 Re3 Re1 59.943(15) 7_565 7_565 ?
Re1 Re3 Re1 89.950(16) . 7_565 ?
Re2 Re3 Re1 59.898(14) . 7_565 ?
Re2 Se1 Re3 62.99(3) . . ?
Re2 Se1 Re1 62.80(3) . . ?
Re3 Se1 Re1 62.78(3) . . ?
Re3 Se2 Re1 61.88(2) 7_565 . ?
Re3 Se2 Re2 61.57(2) 7_565 . ?
Re1 Se2 Re2 61.58(3) . . ?
Re2 Se3 Re1 62.60(3) 7_565 . ?
Re2 Se3 Re3 62.53(3) 7_565 . ?
Re1 Se3 Re3 62.52(3) . . ?
Re3 Se4 Re2 62.53(3) 7_565 7_565 ?
Re3 Se4 Re1 62.45(3) 7_565 . ?
Re2 Se4 Re1 62.22(3) 7_565 . ?
C4 N4 H4A 120.0 . . ?
C4 N4 H4B 120.0 . . ?
H4A N4 H4B 120.0 . . ?
C6 N5 H5A 120.0 . . ?
C6 N5 H5B 120.0 . . ?
H5A N5 H5B 120.0 . . ?
C6 N6 H6A 120.0 . . ?
C6 N6 H6B 120.0 . . ?
H6A N6 H6B 120.0 . . ?
N1 C1 Re1 178.6(11) . . ?
N2 C2 Re2 177.7(10) . . ?
N3 C3 Re3 174.9(10) . . ?
N4 C4 N4 121.7(15) . 2 ?
N4 C4 C5 119.1(7) . . ?
N4 C4 C5 119.1(7) 2 . ?
C4 C5 H5A 109.5 . . ?
C4 C5 H5B 109.5 . . ?
H5A C5 H5B 109.5 . . ?
C4 C5 H5C 109.5 . . ?
H5A C5 H5C 109.5 . . ?
H5B C5 H5C 109.5 . . ?
N5 C6 N6 121.8(10) . . ?
N5 C6 C7 120.8(11) . . ?
N6 C6 C7 117.3(10) . . ?
C6 C7 H7A 109.5 . . ?
C6 C7 H7B 109.5 . . ?
H7A C7 H7B 109.5 . . ?
C6 C7 H7C 109.5 . . ?
H7A C7 H7C 109.5 . . ?
H7B C7 H7C 109.5 . . ?

loop_
_geom_bond_atom_site_label_1
_geom_bond_atom_site_label_2
_geom_bond_distance
_geom_bond_site_symmetry_2
_geom_bond_publ_flag
Re1 C1 2.111(12) . ?
Re1 Se1 2.5379(11) . ?
Re1 Se3 2.5444(11) . ?
Re1 Se4 2.5592(11) . ?
Re1 Se2 2.5735(10) . ?
Re1 Re2 2.6396(6) . ?
Re1 Re2 2.6406(6) 7_565 ?
Re1 Re3 2.6410(5) . ?
Re1 Re3 2.6453(6) 7_565 ?
Re2 C2 2.091(10) . ?
Re2 Se1 2.5284(11) . ?
Re2 Se3 2.5383(11) 7_565 ?
Re2 Se4 2.5514(11) 7_565 ?
Re2 Se2 2.5832(10) . ?
Re2 Re3 2.6384(6) 7_565 ?
Re2 Re1 2.6406(6) 7_565 ?
Re2 Re3 2.6441(5) . ?
Re3 C3 2.097(10) . ?
Re3 Se1 2.5330(10) . ?
Re3 Se4 2.5434(11) 7_565 ?
Re3 Se3 2.5451(11) . ?
Re3 Se2 2.5715(10) 7_565 ?
Re3 Re2 2.6384(6) 7_565 ?
Re3 Re1 2.6453(6) 7_565 ?
Se2 Re3 2.5715(10) 7_565 ?
Se3 Re2 2.5383(11) 7_565 ?
Se4 Re3 2.5434(11) 7_565 ?
Se4 Re2 2.5514(11) 7_565 ?
N1 C1 1.124(14) . ?
N2 C2 1.153(13) . ?
N3 C3 1.157(13) . ?
N4 C4 1.317(12) . ?
N4 H4A 0.8800 . ?
N4 H4B 0.8800 . ?
N5 C6 1.314(12) . ?
N5 H5A 0.8800 . ?
N5 H5B 0.8800 . ?
N6 C6 1.320(13) . ?
N6 H6A 0.8800 . ?
N6 H6B 0.8800 . ?
C4 N4 1.317(12) 2 ?
C4 C5 1.40(2) . ?
C5 H5A 0.9800 . ?
C5 H5B 0.9800 . ?
C5 H5C 0.9800 . ?
C6 C7 1.451(15) . ?
C7 H7A 0.9800 . ?
C7 H7B 0.9800 . ?
C7 H7C 0.9800 . ?
